data_2220452
loop_
_publ_author_name
'Pe\~na, \'Ulises'
'Bern\`es, Sylvain'
'Guti\'errez, Ren\'e'

_publ_section_title
;
 (+)-(<i>S</i>,<i>S</i>)-1,3-Bis[(tetrahydrofuran-2-yl)methyl]thiourea
;
_journal_coeditor_code CI2734
_journal_issue 1
_journal_name_full 'Acta Crystallographica Section E'
_journal_page_first o96
_journal_paper_doi 10.1107/S1600536808040373
_journal_volume 65
_journal_year 2009
_chemical_formula_iupac 'C11 H20 N2 O2 S'
_chemical_formula_moiety 'C11 H20 N2 O2 S'
_chemical_formula_sum 'C11 H20 N2 O2 S'
_chemical_formula_weight 244.35
_chemical_melting_point_gt 376
_chemical_melting_point_lt 378
_chemical_name_systematic
;
(+)-(<i>S</i>,<i>S</i>)-1,3-Bis[(tetrahydrofuran-2-yl)methyl]thiourea
;
_space_group_IT_number 19
_symmetry_cell_setting orthorhombic
_symmetry_space_group_name_Hall 'P 2ac 2ab'
_symmetry_space_group_name_H-M 'P 21 21 21'
_atom_sites_solution_hydrogens geom
_atom_sites_solution_primary direct
_atom_sites_solution_secondary difmap
_audit_creation_method SHELXL-97
_cell_angle_alpha 90.00
_cell_angle_beta 90.00
_cell_angle_gamma 90.00
_cell_formula_units_Z 4
_cell_length_a 7.8588(9)
_cell_length_b 10.8265(11)
_cell_length_c 15.6196(16)
_cell_measurement_reflns_used 78
_cell_measurement_temperature 298.0(10)
_cell_measurement_theta_max 13.70
_cell_measurement_theta_min 4.56
_cell_volume 1329.0(2)
_computing_cell_refinement 'XSCANS (Siemens, 1996)'
_computing_data_collection 'XSCANS (Siemens, 1996)'
_computing_data_reduction 'XSCANS (Siemens, 1996)'
_computing_molecular_graphics 'Mercury (Macrae <i>et al.</i>,  2006)'
_computing_publication_material 'SHELXL97 (Sheldrick, 2008)'
_computing_structure_refinement 'SHELXL97 (Sheldrick, 2008)'
_computing_structure_solution 'SHELXS97 (Sheldrick, 2008)'
_diffrn_ambient_temperature 298.0(10)
_diffrn_measured_fraction_theta_full 0.997
_diffrn_measured_fraction_theta_max 0.997
_diffrn_measurement_device_type 'Siemens P4'
_diffrn_measurement_method 2\q/\w
_diffrn_radiation_monochromator graphite
_diffrn_radiation_source 'fine-focus sealed tube'
_diffrn_radiation_type MoK\a
_diffrn_radiation_wavelength 0.71073
_diffrn_reflns_av_R_equivalents 0.0307
_diffrn_reflns_av_sigmaI/netI 0.0293
_diffrn_reflns_limit_h_max 10
_diffrn_reflns_limit_h_min -10
_diffrn_reflns_limit_k_max 14
_diffrn_reflns_limit_k_min -14
_diffrn_reflns_limit_l_max 20
_diffrn_reflns_limit_l_min -20
_diffrn_reflns_number 4611
_diffrn_reflns_theta_full 27.50
_diffrn_reflns_theta_max 27.50
_diffrn_reflns_theta_min 2.29
_diffrn_standards_decay_% 1
_diffrn_standards_interval_count 97
_diffrn_standards_number 3
_exptl_absorpt_coefficient_mu 0.233
_exptl_absorpt_correction_T_max 0.870
_exptl_absorpt_correction_T_min 0.782
_exptl_absorpt_correction_type psi-scan
_exptl_absorpt_process_details '(XSCANS; Siemens, 1996)'
_exptl_crystal_colour colourless
_exptl_crystal_density_diffrn 1.221
_exptl_crystal_density_method 'not measured'
_exptl_crystal_description Block
_exptl_crystal_F_000 528
_exptl_crystal_size_max 0.6
_exptl_crystal_size_mid 0.6
_exptl_crystal_size_min 0.6
_refine_diff_density_max 0.218
_refine_diff_density_min -0.160
_refine_ls_abs_structure_details 'Flack (1983), 1267 Friedel pairs'
_refine_ls_abs_structure_Flack -0.01(14)
_refine_ls_extinction_method none
_refine_ls_goodness_of_fit_ref 1.033
_refine_ls_hydrogen_treatment mixed
_refine_ls_matrix_type full
_refine_ls_number_constraints 0
_refine_ls_number_parameters 151
_refine_ls_number_reflns 3026
_refine_ls_number_restraints 2
_refine_ls_restrained_S_all 1.033
_refine_ls_R_factor_all 0.0653
_refine_ls_R_factor_gt 0.0542
_refine_ls_shift/su_max 0.001
_refine_ls_shift/su_mean 0.000
_refine_ls_structure_factor_coef Fsqd
_refine_ls_weighting_details 'calc w=1/[\s^2^(Fo^2^)+(0.0916P)^2^+0.2186P] where P=(Fo^2^+2Fc^2^)/3'
_refine_ls_weighting_scheme calc
_refine_ls_wR_factor_gt 0.1525
_refine_ls_wR_factor_ref 0.1647
_reflns_number_gt 2484
_reflns_number_total 3026
_reflns_threshold_expression I>2\s(I)
_cod_data_source_file ci2734.cif
_cod_data_source_block I
_cod_depositor_comments
;
The following automatic conversions were performed:
'_symmetry_cell_setting' value 'Orthorhombic' changed to 'orthorhombic'
according to '/home/saulius/struct/CIF-dictionaries/cif_core.dic'
dictionary named 'cif_core.dic' version 2.4.1 from 2010-06-29.

Automatic conversion script
Id: cif_fix_enum 1527 2010-12-29 10:47:43Z saulius 

The following automatic conversions were performed:

'_symmetry_cell_setting' value 'Orthorhombic' changed to
'orthorhombic' according to
/home/saulius/struct/CIF-dictionaries/cif_core.dic dictionary named
'cif_core.dic' version 2.4.1 from 2010-06-29.

Automatic conversion script
Id: cif_fix_values 1715 2011-07-08 13:25:40Z adriana 
;
_cod_database_code 2220452
_cod_database_fobs_code 2220452

loop_
_symmetry_equiv_pos_as_xyz
'x, y, z'
'-x+1/2, -y, z+1/2'
'-x, y+1/2, -z+1/2'
'x+1/2, -y+1/2, -z'

loop_
_atom_site_type_symbol
_atom_site_label
_atom_site_fract_x
_atom_site_fract_y
_atom_site_fract_z
_atom_site_U_iso_or_equiv
_atom_site_adp_type
_atom_site_calc_flag
_atom_site_refinement_flags
_atom_site_occupancy
_atom_site_disorder_assembly
_atom_site_disorder_group
S S1 0.48959(12) 0.46401(7) 0.34087(6) 0.0889(3) Uani d . 1 . .
C C1 0.4852(3) 0.5875(2) 0.40545(16) 0.0582(5) Uani d . 1 . .
N N2 0.4051(3) 0.6930(2) 0.38410(17) 0.0688(6) Uani d D 1 . .
H H2 0.389(5) 0.752(2) 0.4186(18) 0.083 Uiso d D 1 . .
C C3 0.3199(4) 0.7142(4) 0.3037(2) 0.0845(9) Uani d . 1 . .
H H3A 0.3768 0.6668 0.2594 0.101 Uiso calc R 1 . .
H H3B 0.3303 0.8009 0.2889 0.101 Uiso calc R 1 . .
C C4 0.1361(4) 0.6803(3) 0.30448(19) 0.0750(8) Uani d . 1 . .
H H4A 0.1225 0.5952 0.3248 0.090 Uiso calc R 1 . .
C C5 0.0534(7) 0.6947(6) 0.2172(3) 0.1303(19) Uani d . 1 . .
H H5A 0.1088 0.7591 0.1842 0.156 Uiso calc R 1 . .
H H5B 0.0582 0.6180 0.1852 0.156 Uiso calc R 1 . .
C C6 -0.1224(7) 0.7283(7) 0.2368(3) 0.146(2) Uani d . 1 . .
H H6A -0.1636 0.7898 0.1967 0.175 Uiso calc R 1 . .
H H6B -0.1957 0.6563 0.2336 0.175 Uiso calc R 1 . .
C C7 -0.1204(6) 0.7774(6) 0.3230(3) 0.1225(16) Uani d . 1 . .
H H7A -0.1498 0.8644 0.3220 0.147 Uiso calc R 1 . .
H H7B -0.2033 0.7344 0.3580 0.147 Uiso calc R 1 . .
O O8 0.0435(3) 0.7618(2) 0.35753(14) 0.0872(7) Uani d . 1 . .
N N12 0.5602(3) 0.5888(2) 0.48261(15) 0.0677(5) Uani d D 1 . .
H H12 0.541(4) 0.651(2) 0.5153(17) 0.081 Uiso d D 1 . .
C C13 0.6525(4) 0.4849(3) 0.5184(2) 0.0796(8) Uani d . 1 . .
H H13A 0.5944 0.4092 0.5026 0.096 Uiso calc R 1 . .
H H13B 0.6503 0.4911 0.5803 0.096 Uiso calc R 1 . .
C C14 0.8356(3) 0.4768(2) 0.48913(18) 0.0647(6) Uani d . 1 . .
H H14A 0.8394 0.4820 0.4265 0.078 Uiso calc R 1 . .
C C15 0.9260(6) 0.3588(3) 0.5178(4) 0.1075(14) Uani d . 1 . .
H H15A 0.8723 0.3243 0.5684 0.129 Uiso calc R 1 . .
H H15B 0.9252 0.2972 0.4727 0.129 Uiso calc R 1 . .
C C16 1.0986(6) 0.3991(4) 0.5365(4) 0.1293(18) Uani d . 1 . .
H H16A 1.1421 0.3569 0.5867 0.155 Uiso calc R 1 . .
H H16B 1.1731 0.3815 0.4885 0.155 Uiso calc R 1 . .
C C17 1.0897(5) 0.5297(5) 0.5515(4) 0.132(2) Uani d . 1 . .
H H17A 1.1046 0.5465 0.6121 0.158 Uiso calc R 1 . .
H H17B 1.1801 0.5711 0.5205 0.158 Uiso calc R 1 . .
O O18 0.9296(3) 0.57528(19) 0.52400(18) 0.0850(7) Uani d . 1 . .

loop_
_atom_site_aniso_label
_atom_site_aniso_U_11
_atom_site_aniso_U_22
_atom_site_aniso_U_33
_atom_site_aniso_U_12
_atom_site_aniso_U_13
_atom_site_aniso_U_23
S1 0.0894(5) 0.0744(4) 0.1029(6) 0.0133(4) -0.0215(5) -0.0363(4)
C1 0.0455(10) 0.0558(11) 0.0733(14) -0.0014(10) 0.0034(11) -0.0067(10)
N2 0.0585(12) 0.0615(12) 0.0864(15) 0.0100(10) -0.0053(11) -0.0065(11)
C3 0.0738(18) 0.098(2) 0.0813(18) 0.0236(18) 0.0124(15) 0.0169(17)
C4 0.0749(18) 0.0776(17) 0.0724(16) 0.0170(15) -0.0110(14) -0.0098(14)
C5 0.117(3) 0.194(5) 0.081(2) 0.061(4) -0.026(2) -0.034(3)
C6 0.114(4) 0.217(6) 0.107(3) 0.064(4) -0.045(3) -0.035(4)
C7 0.075(2) 0.160(4) 0.133(4) 0.036(3) -0.009(2) -0.030(3)
O8 0.0645(11) 0.1192(17) 0.0778(12) 0.0116(11) 0.0004(10) -0.0262(11)
N12 0.0551(11) 0.0755(13) 0.0725(13) -0.0009(10) -0.0071(10) -0.0105(11)
C13 0.0672(15) 0.0860(19) 0.0856(18) -0.0126(14) -0.0081(14) 0.0201(16)
C14 0.0654(13) 0.0590(13) 0.0698(14) 0.0061(11) -0.0113(11) -0.0025(12)
C15 0.107(3) 0.0628(16) 0.153(4) 0.0133(17) -0.039(3) 0.004(2)
C16 0.096(3) 0.104(3) 0.188(5) 0.032(2) -0.051(3) -0.006(3)
C17 0.0660(19) 0.128(4) 0.201(5) 0.005(2) -0.030(3) -0.052(4)
O18 0.0640(11) 0.0632(10) 0.1278(18) -0.0006(9) -0.0082(12) -0.0171(11)

loop_
_atom_type_symbol
_atom_type_description
_atom_type_scat_dispersion_real
_atom_type_scat_dispersion_imag
_atom_type_scat_source
C C 0.0033 0.0016 'International Tables Vol C Tables 4.2.6.8 and 6.1.1.4'
H H 0.0000 0.0000 'International Tables Vol C Tables 4.2.6.8 and 6.1.1.4'
N N 0.0061 0.0033 'International Tables Vol C Tables 4.2.6.8 and 6.1.1.4'
O O 0.0106 0.0060 'International Tables Vol C Tables 4.2.6.8 and 6.1.1.4'
S S 0.1246 0.1234 'International Tables Vol C Tables 4.2.6.8 and 6.1.1.4'

loop_
_geom_angle_atom_site_label_1
_geom_angle_atom_site_label_2
_geom_angle_atom_site_label_3
_geom_angle_site_symmetry_1
_geom_angle_site_symmetry_3
_geom_angle
_geom_angle_publ_flag
N12 C1 N2 . . 114.8(2) ?
N12 C1 S1 . . 122.69(19) ?
N2 C1 S1 . . 122.5(2) ?
C1 N2 C3 . . 124.6(3) ?
C1 N2 H2 . . 124(2) ?
C3 N2 H2 . . 111(3) ?
N2 C3 C4 . . 113.8(3) ?
N2 C3 H3A . . 108.8 ?
C4 C3 H3A . . 108.8 ?
N2 C3 H3B . . 108.8 ?
C4 C3 H3B . . 108.8 ?
H3A C3 H3B . . 107.7 ?
O8 C4 C3 . . 110.5(3) ?
O8 C4 C5 . . 104.0(3) ?
C3 C4 C5 . . 112.5(4) ?
O8 C4 H4A . . 109.9 ?
C3 C4 H4A . . 109.9 ?
C5 C4 H4A . . 109.9 ?
C6 C5 C4 . . 104.0(4) ?
C6 C5 H5A . . 111.0 ?
C4 C5 H5A . . 111.0 ?
C6 C5 H5B . . 111.0 ?
C4 C5 H5B . . 111.0 ?
H5A C5 H5B . . 109.0 ?
C7 C6 C5 . . 106.0(4) ?
C7 C6 H6A . . 110.5 ?
C5 C6 H6A . . 110.5 ?
C7 C6 H6B . . 110.5 ?
C5 C6 H6B . . 110.5 ?
H6A C6 H6B . . 108.7 ?
O8 C7 C6 . . 108.8(3) ?
O8 C7 H7A . . 109.9 ?
C6 C7 H7A . . 109.9 ?
O8 C7 H7B . . 109.9 ?
C6 C7 H7B . . 109.9 ?
H7A C7 H7B . . 108.3 ?
C7 O8 C4 . . 108.8(3) ?
C1 N12 C13 . . 123.9(2) ?
C1 N12 H12 . . 118(2) ?
C13 N12 H12 . . 118(2) ?
N12 C13 C14 . . 113.8(2) ?
N12 C13 H13A . . 108.8 ?
C14 C13 H13A . . 108.8 ?
N12 C13 H13B . . 108.8 ?
C14 C13 H13B . . 108.8 ?
H13A C13 H13B . . 107.7 ?
O18 C14 C13 . . 109.8(2) ?
O18 C14 C15 . . 106.0(2) ?
C13 C14 C15 . . 113.7(3) ?
O18 C14 H14A . . 109.1 ?
C13 C14 H14A . . 109.1 ?
C15 C14 H14A . . 109.1 ?
C16 C15 C14 . . 104.0(3) ?
C16 C15 H15A . . 111.0 ?
C14 C15 H15A . . 111.0 ?
C16 C15 H15B . . 111.0 ?
C14 C15 H15B . . 111.0 ?
H15A C15 H15B . . 109.0 ?
C17 C16 C15 . . 106.4(4) ?
C17 C16 H16A . . 110.4 ?
C15 C16 H16A . . 110.4 ?
C17 C16 H16B . . 110.4 ?
C15 C16 H16B . . 110.4 ?
H16A C16 H16B . . 108.6 ?
O18 C17 C16 . . 109.7(4) ?
O18 C17 H17A . . 109.7 ?
C16 C17 H17A . . 109.7 ?
O18 C17 H17B . . 109.7 ?
C16 C17 H17B . . 109.7 ?
H17A C17 H17B . . 108.2 ?
C14 O18 C17 . . 108.6(3) ?

loop_
_geom_bond_atom_site_label_1
_geom_bond_atom_site_label_2
_geom_bond_site_symmetry_2
_geom_bond_distance
_geom_bond_publ_flag
S1 C1 . 1.675(2) ?
C1 N12 . 1.342(3) ?
C1 N2 . 1.346(3) ?
N2 C3 . 1.442(4) ?
N2 H2 . 0.849(10) ?
C3 C4 . 1.490(5) ?
C3 H3A . 0.97 ?
C3 H3B . 0.97 ?
C4 O8 . 1.413(4) ?
C4 C5 . 1.519(5) ?
C4 H4A . 0.98 ?
C5 C6 . 1.461(7) ?
C5 H5A . 0.97 ?
C5 H5B . 0.97 ?
C6 C7 . 1.447(6) ?
C6 H6A . 0.97 ?
C6 H6B . 0.97 ?
C7 O8 . 1.407(5) ?
C7 H7A . 0.97 ?
C7 H7B . 0.97 ?
N12 C13 . 1.450(4) ?
N12 H12 . 0.862(10) ?
C13 C14 . 1.513(4) ?
C13 H13A . 0.97 ?
C13 H13B . 0.97 ?
C14 O18 . 1.407(3) ?
C14 C15 . 1.529(4) ?
C14 H14A . 0.98 ?
C15 C16 . 1.454(7) ?
C15 H15A . 0.97 ?
C15 H15B . 0.97 ?
C16 C17 . 1.436(6) ?
C16 H16A . 0.97 ?
C16 H16B . 0.97 ?
C17 O18 . 1.418(5) ?
C17 H17A . 0.97 ?
C17 H17B . 0.97 ?

loop_
_geom_hbond_atom_site_label_D
_geom_hbond_atom_site_label_H
_geom_hbond_atom_site_label_A
_geom_hbond_site_symmetry_A
_geom_hbond_distance_DH
_geom_hbond_distance_HA
_geom_hbond_distance_DA
_geom_hbond_angle_DHA
_geom_hbond_publ_flag
N2 H2 O18 4_466 0.850(10) 2.095(17) 2.897(3) 157(3) yes
N12 H12 O8 4_566 0.860(10) 2.197(18) 2.978(3) 150(3) yes

loop_
_geom_torsion_atom_site_label_1
_geom_torsion_atom_site_label_2
_geom_torsion_atom_site_label_3
_geom_torsion_atom_site_label_4
_geom_torsion_site_symmetry_1
_geom_torsion_site_symmetry_2
_geom_torsion_site_symmetry_3
_geom_torsion_site_symmetry_4
_geom_torsion
_geom_torsion_publ_flag
N12 C1 N2 C3 . . . . 178.2(3) ?
S1 C1 N2 C3 . . . . -2.2(4) ?
C1 N2 C3 C4 . . . . 91.0(4) ?
N2 C3 C4 O8 . . . . 68.5(4) ?
N2 C3 C4 C5 . . . . -175.7(3) ?
O8 C4 C5 C6 . . . . -28.9(6) ?
C3 C4 C5 C6 . . . . -148.5(5) ?
C4 C5 C6 C7 . . . . 21.4(7) ?
C5 C6 C7 O8 . . . . -6.3(7) ?
C6 C7 O8 C4 . . . . -12.9(6) ?
C3 C4 O8 C7 . . . . 146.8(4) ?
C5 C4 O8 C7 . . . . 25.9(5) ?
N2 C1 N12 C13 . . . . 179.6(2) ?
S1 C1 N12 C13 . . . . 0.0(4) ?
C1 N12 C13 C14 . . . . 84.0(3) ?
N12 C13 C14 O18 . . . . 68.7(3) ?
N12 C13 C14 C15 . . . . -172.8(3) ?
O18 C14 C15 C16 . . . . -22.6(5) ?
C13 C14 C15 C16 . . . . -143.3(4) ?
C14 C15 C16 C17 . . . . 21.4(7) ?
C15 C16 C17 O18 . . . . -13.3(8) ?
C13 C14 O18 C17 . . . . 138.2(4) ?
C15 C14 O18 C17 . . . . 15.0(5) ?
C16 C17 O18 C14 . . . . -1.6(7) ?

loop_
_cod_related_entry_id
_cod_related_entry_database
_cod_related_entry_code
1 ChemSpider 24741313
